data_1557631
loop_
_publ_author_name
'Wang, Weiyi'
'Yang, Jing'
'Liao, Yan-Yan'
'Cheng, Gang'
'Chen, Jing'
'Cheng, Xiang-Dong'
'Qin, Jiang-Jiang'
'Shao, Zongze'

_publ_section_title
;
 Cytotoxic Nitrogenated Azaphilones from the Deep-Sea-Derived Fungus
 Chaetomium globosum MP4-S01-7
;
_journal_name_full 'Journal of Natural Products'
_journal_paper_doi 10.1021/acs.jnatprod.9b01165
_journal_year 2020
_chemical_absolute_configuration rmad
_chemical_formula_moiety 'C23 H25 Cl O6'
_chemical_formula_sum 'C23 H25 Cl O6'
_chemical_formula_weight 432.88
_space_group_crystal_system monoclinic
_space_group_IT_number 4
_space_group_name_Hall 'P 2yb'
_space_group_name_H-M_alt 'P 1 21 1'
_atom_sites_solution_hydrogens geom
_atom_sites_solution_primary dual
_audit_creation_date 2019-05-24
_audit_creation_method
;
Olex2 1.2
(compiled 2018.05.29 svn.r3508 for OlexSys, GUI svn.r5506)
;
_cell_angle_alpha 90
_cell_angle_beta 107.932(4)
_cell_angle_gamma 90
_cell_formula_units_Z 2
_cell_length_a 12.1671(8)
_cell_length_b 5.4176(4)
_cell_length_c 16.7266(11)
_cell_measurement_reflns_used 3688
_cell_measurement_temperature 100
_cell_measurement_theta_max 65.019
_cell_measurement_theta_min 2.777
_cell_volume 1049.00(13)
_computing_cell_refinement 'SAINT V8.38A (?, 2016)'
_computing_data_reduction 'SAINT V8.38A (?, 2016)'
_computing_molecular_graphics 'Olex2 (Dolomanov et al., 2009)'
_computing_publication_material 'Olex2 (Dolomanov et al., 2009)'
_computing_structure_refinement 'ShelXL (Sheldrick, 2015)'
_computing_structure_solution 'ShelXT (Sheldrick, 2015)'
_diffrn_ambient_temperature 100.0
_diffrn_measured_fraction_theta_full 0.995
_diffrn_measured_fraction_theta_max 0.994
_diffrn_measurement_device_type 'Bruker APEX-II CCD'
_diffrn_measurement_method '\f and \w scans'
_diffrn_radiation_type CuK\a
_diffrn_radiation_wavelength 1.54178
_diffrn_reflns_av_R_equivalents 0.0692
_diffrn_reflns_av_unetI/netI 0.0864
_diffrn_reflns_Laue_measured_fraction_full 0.995
_diffrn_reflns_Laue_measured_fraction_max 0.994
_diffrn_reflns_limit_h_max 14
_diffrn_reflns_limit_h_min -14
_diffrn_reflns_limit_k_max 6
_diffrn_reflns_limit_k_min -6
_diffrn_reflns_limit_l_max 17
_diffrn_reflns_limit_l_min -19
_diffrn_reflns_number 6402
_diffrn_reflns_point_group_measured_fraction_full 0.941
_diffrn_reflns_point_group_measured_fraction_max 0.941
_diffrn_reflns_theta_full 65.032
_diffrn_reflns_theta_max 65.032
_diffrn_reflns_theta_min 2.777
_diffrn_standards_number 0
_exptl_absorpt_coefficient_mu 1.935
_exptl_absorpt_correction_T_max 0.7526
_exptl_absorpt_correction_T_min 0.5524
_exptl_absorpt_correction_type multi-scan
_exptl_absorpt_process_details
'SADABS-2016/2 (Bruker,2016/2) was used for absorption correction. wR2(int) was 0.1668 before and 0.0831 after correction. The Ratio of minimum to maximum transmission is 0.7340. The \l/2 correction factor is Not present.'
_exptl_crystal_colour red
_exptl_crystal_colour_primary red
_exptl_crystal_density_diffrn 1.370
_exptl_crystal_description needle
_exptl_crystal_F_000 456
_exptl_crystal_size_max 0.19
_exptl_crystal_size_mid 0.08
_exptl_crystal_size_min 0.04
_refine_diff_density_max 0.618
_refine_diff_density_min -0.539
_refine_diff_density_rms 0.097
_refine_ls_abs_structure_details
;
 Flack x determined using 990 quotients [(I+)-(I-)]/[(I+)+(I-)]
 (Parsons, Flack and Wagner, Acta Cryst. B69 (2013) 249-259).
;
_refine_ls_abs_structure_Flack 0.076(19)
_refine_ls_extinction_method none
_refine_ls_goodness_of_fit_ref 1.094
_refine_ls_hydrogen_treatment constr
_refine_ls_matrix_type full
_refine_ls_number_parameters 277
_refine_ls_number_reflns 3380
_refine_ls_number_restraints 1
_refine_ls_restrained_S_all 1.094
_refine_ls_R_factor_all 0.0757
_refine_ls_R_factor_gt 0.0620
_refine_ls_shift/su_max 0.000
_refine_ls_shift/su_mean 0.000
_refine_ls_structure_factor_coef Fsqd
_refine_ls_weighting_details 'w=1/[\s^2^(Fo^2^)+(0.0983P)^2^] where P=(Fo^2^+2Fc^2^)/3'
_refine_ls_weighting_scheme calc
_refine_ls_wR_factor_gt 0.1558
_refine_ls_wR_factor_ref 0.1701
_reflns_Friedel_coverage 0.693
_reflns_Friedel_fraction_full 0.873
_reflns_Friedel_fraction_max 0.873
_reflns_number_gt 2844
_reflns_number_total 3380
_reflns_threshold_expression 'I > 2\s(I)'
_cod_data_source_file np9b01165_si_002.cif
_cod_data_source_block 0524a_0m
_cod_database_code 1557631
_shelx_shelxl_version_number 2018/3
_shelx_space_group_comment
;
The symmetry employed for this shelxl refinement is uniquely defined
by the following loop, which should always be used as a source of
symmetry information in preference to the above space-group names.
They are only intended as comments.
;
_shelx_estimated_absorpt_t_max 0.927
_shelx_estimated_absorpt_t_min 0.710
_olex2_refinement_description
;
1. Fixed Uiso
 At 1.2 times of:
  All C(H) groups, All C(H,H) groups
 At 1.5 times of:
  All C(H,H,H) groups, All O(H) groups
2.a Ternary CH refined with riding coordinates:
 C5'(H5'), C11(H11), C4'(H4')
2.b Secondary CH2 refined with riding coordinates:
 C12(H12A,H12B)
2.c Aromatic/amide H refined with riding coordinates:
 C1(H1), C4(H4), C9(H9), C10(H10)
2.d Idealised Me refined as rotating group:
 C15(H15A,H15B,H15C), C7'(H7'A,H7'B,H7'C), C6'(H6'A,H6'B,H6'C), C14(H14A,H14B,
 H14C), C13(H13A,H13B,H13C)
2.e Idealised tetrahedral OH refined as rotating group:
 O6(H6)
;
_olex2_submission_special_instructions 'No special instructions were received'

loop_
_space_group_symop_operation_xyz
'x, y, z'
'-x, y+1/2, -z'

loop_
_atom_site_label
_atom_site_type_symbol
_atom_site_fract_x
_atom_site_fract_y
_atom_site_fract_z
_atom_site_U_iso_or_equiv
_atom_site_adp_type
_atom_site_occupancy
_atom_site_site_symmetry_order
_atom_site_calc_flag
_atom_site_refinement_flags_posn
_atom_site_refinement_flags_adp
_atom_site_refinement_flags_occupancy
_atom_site_disorder_assembly
_atom_site_disorder_group
Cl1 Cl 0.61487(11) 0.9805(3) 0.07171(8) 0.0348(4) Uani 1 1 d . . . . .
O1 O 0.5383(3) 0.2921(8) 0.2731(2) 0.0305(9) Uani 1 1 d . . . . .
O3 O 0.8978(3) 1.1015(8) 0.3691(2) 0.0307(9) Uani 1 1 d . . . . .
O2 O 0.8019(4) 1.2342(8) 0.2024(3) 0.0352(10) Uani 1 1 d . . . . .
O5 O 0.7053(4) 0.5626(9) 0.4974(3) 0.0384(11) Uani 1 1 d . . . . .
O4 O 0.9285(3) 1.1750(9) 0.5054(3) 0.0332(10) Uani 1 1 d . . . . .
O6 O 0.5561(4) 1.0410(10) 0.5039(3) 0.0441(12) Uani 1 1 d . . . . .
H6 H 0.497720 0.948988 0.490048 0.066 Uiso 1 1 calc GR . . . .
C6 C 0.7689(5) 1.0415(12) 0.2257(3) 0.0274(12) Uani 1 1 d . . . . .
C1 C 0.6260(4) 0.4282(11) 0.3229(3) 0.0273(12) Uani 1 1 d . . . . .
H1 H 0.657039 0.380479 0.380130 0.033 Uiso 1 1 calc R . . . .
C8 C 0.7634(4) 0.7840(12) 0.3516(4) 0.0276(12) Uani 1 1 d . . . . .
C2' C 0.7932(4) 0.8543(12) 0.4324(4) 0.0286(12) Uani 1 1 d . . . . .
C4A C 0.6287(5) 0.6992(12) 0.2081(4) 0.0290(12) Uani 1 1 d . . . . .
C3' C 0.7472(5) 0.7692(13) 0.5002(3) 0.0326(14) Uani 1 1 d . . . . .
C1' C 0.8809(5) 1.0585(12) 0.4441(4) 0.0303(13) Uani 1 1 d . . . . .
C4 C 0.5340(5) 0.5561(12) 0.1589(3) 0.0298(13) Uani 1 1 d . . . . .
H4 H 0.499357 0.598830 0.101533 0.036 Uiso 1 1 calc R . . . .
C8A C 0.6723(4) 0.6270(12) 0.2969(3) 0.0280(12) Uani 1 1 d . . . . .
C3 C 0.4915(5) 0.3614(12) 0.1906(4) 0.0282(12) Uani 1 1 d . . . . .
C15 C 0.9278(4) 0.7506(12) 0.2905(4) 0.0307(13) Uani 1 1 d . . . . .
H15A H 0.977062 0.846780 0.265480 0.046 Uiso 1 1 calc GR . . . .
H15B H 0.888530 0.620597 0.251395 0.046 Uiso 1 1 calc GR . . . .
H15C H 0.975515 0.675515 0.343080 0.046 Uiso 1 1 calc GR . . . .
C7 C 0.8377(4) 0.9210(11) 0.3088(3) 0.0281(12) Uani 1 1 d . . . . .
C5 C 0.6727(5) 0.8951(12) 0.1765(3) 0.0283(12) Uani 1 1 d . . . . .
C9 C 0.3945(5) 0.2137(12) 0.1418(4) 0.0293(13) Uani 1 1 d . . . . .
H9 H 0.363750 0.251079 0.083707 0.035 Uiso 1 1 calc R . . . .
C5' C 0.6331(4) 0.9622(14) 0.5836(3) 0.0319(12) Uani 1 1 d . . . . .
H5' H 0.607786 0.797858 0.598768 0.038 Uiso 1 1 calc R . . . .
C11 C 0.2433(5) -0.1211(13) 0.1196(4) 0.0322(13) Uani 1 1 d . . . . .
H11 H 0.267478 -0.298174 0.127218 0.039 Uiso 1 1 calc R . . . .
C12 C 0.2078(5) -0.0674(14) 0.0258(4) 0.0356(14) Uani 1 1 d . . . . .
H12A H 0.276570 -0.082565 0.006376 0.043 Uiso 1 1 calc R . . . .
H12B H 0.180343 0.105406 0.016249 0.043 Uiso 1 1 calc R . . . .
C7' C 0.8406(5) 0.8242(13) 0.6529(4) 0.0335(14) Uani 1 1 d . . . . .
H7'A H 0.810606 0.665436 0.665044 0.050 Uiso 1 1 calc GR . . . .
H7'B H 0.851179 0.935528 0.700825 0.050 Uiso 1 1 calc GR . . . .
H7'C H 0.914912 0.798464 0.642727 0.050 Uiso 1 1 calc GR . . . .
C4' C 0.7541(4) 0.9394(12) 0.5741(3) 0.0287(12) Uani 1 1 d . . . . .
H4' H 0.782176 1.105959 0.563433 0.034 Uiso 1 1 calc R . . . .
C10 C 0.3447(5) 0.0308(12) 0.1710(4) 0.0311(13) Uani 1 1 d . . . . .
H10 H 0.375434 -0.007550 0.229064 0.037 Uiso 1 1 calc R . . . .
C6' C 0.6298(5) 1.1502(14) 0.6495(4) 0.0381(14) Uani 1 1 d . . . . .
H6'A H 0.671377 1.299201 0.642214 0.057 Uiso 1 1 calc GR . . . .
H6'B H 0.666553 1.081064 0.705562 0.057 Uiso 1 1 calc GR . . . .
H6'C H 0.549353 1.192336 0.643593 0.057 Uiso 1 1 calc GR . . . .
C14 C 0.1418(5) -0.0903(14) 0.1555(4) 0.0367(15) Uani 1 1 d . . . . .
H14A H 0.113925 0.080432 0.147464 0.055 Uiso 1 1 calc GR . . . .
H14B H 0.167696 -0.129366 0.215646 0.055 Uiso 1 1 calc GR . . . .
H14C H 0.079049 -0.202417 0.126293 0.055 Uiso 1 1 calc GR . . . .
C13 C 0.1133(5) -0.2374(17) -0.0272(4) 0.0459(18) Uani 1 1 d . . . . .
H13A H 0.104995 -0.212997 -0.086873 0.069 Uiso 1 1 calc GR . . . .
H13B H 0.040037 -0.198836 -0.017089 0.069 Uiso 1 1 calc GR . . . .
H13C H 0.134217 -0.409492 -0.011813 0.069 Uiso 1 1 calc GR . . . .

loop_
_atom_site_aniso_label
_atom_site_aniso_U_11
_atom_site_aniso_U_22
_atom_site_aniso_U_33
_atom_site_aniso_U_23
_atom_site_aniso_U_13
_atom_site_aniso_U_12
Cl1 0.0361(7) 0.0387(9) 0.0262(6) 0.0014(6) 0.0047(5) -0.0024(6)
O1 0.0254(18) 0.033(2) 0.030(2) 0.0000(17) 0.0046(15) -0.0033(17)
O3 0.0287(19) 0.035(2) 0.0274(19) -0.0044(17) 0.0072(15) -0.0094(17)
O2 0.035(2) 0.032(3) 0.035(2) -0.0002(19) 0.0067(18) -0.0065(19)
O5 0.047(2) 0.032(3) 0.036(2) -0.0046(18) 0.0127(18) -0.014(2)
O4 0.0291(19) 0.033(3) 0.036(2) -0.0040(19) 0.0086(17) -0.0068(18)
O6 0.0248(19) 0.049(3) 0.048(3) 0.000(2) -0.0038(17) -0.0004(19)
C6 0.026(2) 0.033(4) 0.027(3) -0.002(2) 0.013(2) -0.005(2)
C1 0.022(2) 0.029(4) 0.027(3) -0.002(2) 0.0020(19) 0.000(2)
C8 0.024(2) 0.027(3) 0.030(3) 0.001(2) 0.005(2) 0.002(2)
C2' 0.022(2) 0.032(3) 0.030(3) 0.004(2) 0.005(2) 0.004(2)
C4A 0.026(3) 0.031(3) 0.030(3) -0.003(2) 0.009(2) 0.002(2)
C3' 0.026(3) 0.037(4) 0.030(3) 0.003(3) 0.002(2) -0.001(3)
C1' 0.026(3) 0.032(3) 0.028(3) -0.006(2) 0.002(2) 0.004(2)
C4 0.022(3) 0.038(4) 0.025(3) -0.002(2) 0.002(2) -0.001(2)
C8A 0.020(2) 0.032(3) 0.029(3) -0.004(2) 0.004(2) 0.003(2)
C3 0.028(3) 0.027(3) 0.027(3) -0.006(2) 0.006(2) -0.001(2)
C15 0.022(2) 0.037(3) 0.031(3) -0.003(2) 0.006(2) -0.004(2)
C7 0.025(2) 0.029(3) 0.029(3) -0.003(2) 0.005(2) -0.002(2)
C5 0.025(2) 0.033(3) 0.025(3) -0.001(2) 0.004(2) -0.001(2)
C9 0.022(2) 0.033(4) 0.030(3) -0.002(2) 0.004(2) -0.003(2)
C5' 0.024(2) 0.033(3) 0.037(3) -0.001(3) 0.007(2) -0.005(3)
C11 0.025(3) 0.029(3) 0.040(3) -0.002(3) 0.007(2) -0.003(2)
C12 0.026(3) 0.043(4) 0.039(3) -0.007(3) 0.011(2) -0.006(3)
C7' 0.029(3) 0.038(4) 0.030(3) 0.000(2) 0.003(2) 0.000(2)
C4' 0.024(2) 0.031(3) 0.029(3) -0.001(2) 0.005(2) -0.002(2)
C10 0.024(3) 0.034(4) 0.034(3) -0.002(2) 0.007(2) -0.002(2)
C6' 0.028(3) 0.037(4) 0.055(4) -0.001(3) 0.020(3) -0.003(3)
C14 0.026(3) 0.050(4) 0.032(3) -0.002(3) 0.007(2) -0.007(3)
C13 0.033(3) 0.062(5) 0.042(4) -0.017(3) 0.010(3) -0.016(3)

loop_
_atom_type_symbol
_atom_type_description
_atom_type_scat_dispersion_real
_atom_type_scat_dispersion_imag
_atom_type_scat_source
C C 0.0181 0.0091 'International Tables Vol C Tables 4.2.6.8 and 6.1.1.4'
H H 0.0000 0.0000 'International Tables Vol C Tables 4.2.6.8 and 6.1.1.4'
Cl Cl 0.3639 0.7018 'International Tables Vol C Tables 4.2.6.8 and 6.1.1.4'
O O 0.0492 0.0322 'International Tables Vol C Tables 4.2.6.8 and 6.1.1.4'

loop_
_geom_angle_atom_site_label_1
_geom_angle_atom_site_label_2
_geom_angle_atom_site_label_3
_geom_angle
_geom_angle_site_symmetry_1
_geom_angle_site_symmetry_3
_geom_angle_publ_flag
C1 O1 C3 118.3(4) . . ?
C1' O3 C7 110.2(4) . . ?
C5' O6 H6 109.5 . . ?
O2 C6 C7 120.8(5) . . ?
O2 C6 C5 125.1(5) . . ?
C5 C6 C7 113.9(5) . . ?
O1 C1 H1 117.8 . . ?
C8A C1 O1 124.5(5) . . ?
C8A C1 H1 117.8 . . ?
C2' C8 C8A 135.1(5) . . ?
C2' C8 C7 108.8(5) . . ?
C8A C8 C7 115.8(5) . . ?
C8 C2' C3' 129.3(6) . . ?
C8 C2' C1' 107.5(5) . . ?
C3' C2' C1' 123.1(5) . . ?
C4 C4A C8A 114.7(5) . . ?
C5 C4A C4 122.9(5) . . ?
C5 C4A C8A 122.4(5) . . ?
O5 C3' C2' 120.3(6) . . ?
O5 C3' C4' 120.2(5) . . ?
C2' C3' C4' 119.5(6) . . ?
O3 C1' C2' 108.0(5) . . ?
O4 C1' O3 122.3(6) . . ?
O4 C1' C2' 129.6(6) . . ?
C4A C4 H4 118.7 . . ?
C3 C4 C4A 122.5(5) . . ?
C3 C4 H4 118.7 . . ?
C1 C8A C8 124.8(5) . . ?
C1 C8A C4A 118.8(5) . . ?
C4A C8A C8 116.4(5) . . ?
O1 C3 C9 115.3(5) . . ?
C4 C3 O1 121.1(5) . . ?
C4 C3 C9 123.6(5) . . ?
H15A C15 H15B 109.5 . . ?
H15A C15 H15C 109.5 . . ?
H15B C15 H15C 109.5 . . ?
C7 C15 H15A 109.5 . . ?
C7 C15 H15B 109.5 . . ?
C7 C15 H15C 109.5 . . ?
O3 C7 C6 111.5(5) . . ?
O3 C7 C8 104.6(4) . . ?
O3 C7 C15 108.0(4) . . ?
C6 C7 C15 107.5(5) . . ?
C8 C7 C6 113.6(4) . . ?
C8 C7 C15 111.6(5) . . ?
C6 C5 Cl1 115.7(4) . . ?
C4A C5 Cl1 120.8(4) . . ?
C4A C5 C6 123.4(5) . . ?
C3 C9 H9 117.0 . . ?
C10 C9 C3 126.0(5) . . ?
C10 C9 H9 117.0 . . ?
O6 C5' H5' 109.6 . . ?
O6 C5' C4' 107.4(4) . . ?
O6 C5' C6' 108.7(6) . . ?
C4' C5' H5' 109.6 . . ?
C6' C5' H5' 109.6 . . ?
C6' C5' C4' 111.8(5) . . ?
C12 C11 H11 107.1 . . ?
C12 C11 C14 112.0(5) . . ?
C10 C11 H11 107.1 . . ?
C10 C11 C12 113.9(5) . . ?
C10 C11 C14 109.4(5) . . ?
C14 C11 H11 107.1 . . ?
C11 C12 H12A 108.7 . . ?
C11 C12 H12B 108.7 . . ?
C11 C12 C13 114.1(6) . . ?
H12A C12 H12B 107.6 . . ?
C13 C12 H12A 108.7 . . ?
C13 C12 H12B 108.7 . . ?
H7'A C7' H7'B 109.5 . . ?
H7'A C7' H7'C 109.5 . . ?
H7'B C7' H7'C 109.5 . . ?
C4' C7' H7'A 109.5 . . ?
C4' C7' H7'B 109.5 . . ?
C4' C7' H7'C 109.5 . . ?
C3' C4' C5' 108.5(5) . . ?
C3' C4' C7' 107.5(5) . . ?
C3' C4' H4' 109.7 . . ?
C5' C4' C7' 111.6(5) . . ?
C5' C4' H4' 109.7 . . ?
C7' C4' H4' 109.7 . . ?
C9 C10 C11 125.5(5) . . ?
C9 C10 H10 117.2 . . ?
C11 C10 H10 117.2 . . ?
C5' C6' H6'A 109.5 . . ?
C5' C6' H6'B 109.5 . . ?
C5' C6' H6'C 109.5 . . ?
H6'A C6' H6'B 109.5 . . ?
H6'A C6' H6'C 109.5 . . ?
H6'B C6' H6'C 109.5 . . ?
C11 C14 H14A 109.5 . . ?
C11 C14 H14B 109.5 . . ?
C11 C14 H14C 109.5 . . ?
H14A C14 H14B 109.5 . . ?
H14A C14 H14C 109.5 . . ?
H14B C14 H14C 109.5 . . ?
C12 C13 H13A 109.5 . . ?
C12 C13 H13B 109.5 . . ?
C12 C13 H13C 109.5 . . ?
H13A C13 H13B 109.5 . . ?
H13A C13 H13C 109.5 . . ?
H13B C13 H13C 109.5 . . ?

loop_
_geom_bond_atom_site_label_1
_geom_bond_atom_site_label_2
_geom_bond_distance
_geom_bond_site_symmetry_2
_geom_bond_publ_flag
Cl1 C5 1.738(6) . ?
O1 C1 1.352(7) . ?
O1 C3 1.374(7) . ?
O3 C1' 1.353(7) . ?
O3 C7 1.433(7) . ?
O2 C6 1.224(7) . ?
O5 C3' 1.225(8) . ?
O4 C1' 1.191(7) . ?
O6 H6 0.8400 . ?
O6 C5' 1.439(7) . ?
C6 C7 1.530(8) . ?
C6 C5 1.444(8) . ?
C1 H1 0.9500 . ?
C1 C8A 1.348(9) . ?
C8 C2' 1.341(8) . ?
C8 C8A 1.470(8) . ?
C8 C7 1.511(8) . ?
C2' C3' 1.485(8) . ?
C2' C1' 1.508(9) . ?
C4A C4 1.422(8) . ?
C4A C8A 1.468(8) . ?
C4A C5 1.367(9) . ?
C3' C4' 1.524(9) . ?
C4 H4 0.9500 . ?
C4 C3 1.353(9) . ?
C3 C9 1.451(8) . ?
C15 H15A 0.9800 . ?
C15 H15B 0.9800 . ?
C15 H15C 0.9800 . ?
C15 C7 1.534(8) . ?
C9 H9 0.9500 . ?
C9 C10 1.330(9) . ?
C5' H5' 1.0000 . ?
C5' C4' 1.533(7) . ?
C5' C6' 1.511(10) . ?
C11 H11 1.0000 . ?
C11 C12 1.522(9) . ?
C11 C10 1.512(8) . ?
C11 C14 1.540(8) . ?
C12 H12A 0.9900 . ?
C12 H12B 0.9900 . ?
C12 C13 1.526(9) . ?
C7' H7'A 0.9800 . ?
C7' H7'B 0.9800 . ?
C7' H7'C 0.9800 . ?
C7' C4' 1.542(8) . ?
C4' H4' 1.0000 . ?
C10 H10 0.9500 . ?
C6' H6'A 0.9800 . ?
C6' H6'B 0.9800 . ?
C6' H6'C 0.9800 . ?
C14 H14A 0.9800 . ?
C14 H14B 0.9800 . ?
C14 H14C 0.9800 . ?
C13 H13A 0.9800 . ?
C13 H13B 0.9800 . ?
C13 H13C 0.9800 . ?
